data_1520094
loop_
_publ_author_name
'Chen, Lijuan'
'Zhang, Fang'
'Ma, Xing'
'Luo, Jie'
'Zhao, Junwei'

_publ_section_title
;
 Two types of novel tetra-iron substituted sandwich-type arsenotungastates
 with supporting lanthanide pendants.
;
_journal_issue 28
_journal_name_full 'Dalton transactions (Cambridge, England : 2003)'
_journal_page_first 12598
_journal_page_last 12612
_journal_paper_doi 10.1039/c5dt00696a
_journal_volume 44
_journal_year 2015
_chemical_formula_sum 'C8 H106 As2 Fe4 N2 O116 Sm2 W18'
_chemical_formula_weight 6070.19
_chemical_name_systematic
; 
 ? 
;
_space_group_IT_number 2
_symmetry_cell_setting triclinic
_symmetry_space_group_name_Hall '-P 1'
_symmetry_space_group_name_H-M 'P -1'
_atom_sites_solution_hydrogens geom
_atom_sites_solution_primary direct
_atom_sites_solution_secondary difmap
_audit_creation_method SHELXL-97
_audit_update_record
;
2015-05-18 deposited with the CCDC.
2015-05-27 downloaded from the CCDC.
;
_cell_angle_alpha 107.165(2)
_cell_angle_beta 99.801(2)
_cell_angle_gamma 96.896(2)
_cell_formula_units_Z 1
_cell_length_a 12.6577(16)
_cell_length_b 13.5693(17)
_cell_length_c 16.278(2)
_cell_measurement_reflns_used 8797
_cell_measurement_temperature 296(2)
_cell_measurement_theta_max 25.00
_cell_measurement_theta_min 1.72
_cell_volume 2588.9(6)
_computing_cell_refinement 'Bruker XSCANS'
_computing_data_collection 'Bruker XSCANS'
_computing_data_reduction 'Bruker SHELXTL'
_computing_molecular_graphics 'Bruker SHELXTL'
_computing_publication_material 'Bruker SHELXTL'
_computing_structure_refinement 'SHELXL-97 (Sheldrick, 1997)'
_computing_structure_solution 'SHELXS-97 (Sheldrick, 1990)'
_diffrn_ambient_temperature 296(2)
_diffrn_detector_area_resol_mean none
_diffrn_measured_fraction_theta_full 0.964
_diffrn_measured_fraction_theta_max 0.964
_diffrn_measurement_device_type 'Bruker P4'
_diffrn_measurement_method '\w scans'
_diffrn_radiation_monochromator graphite
_diffrn_radiation_source 'fine-focus sealed tube'
_diffrn_radiation_type MoK\a
_diffrn_radiation_wavelength 0.71073
_diffrn_reflns_av_R_equivalents 0.0453
_diffrn_reflns_av_sigmaI/netI 0.0812
_diffrn_reflns_limit_h_max 14
_diffrn_reflns_limit_h_min -15
_diffrn_reflns_limit_k_max 8
_diffrn_reflns_limit_k_min -16
_diffrn_reflns_limit_l_max 19
_diffrn_reflns_limit_l_min -17
_diffrn_reflns_number 12546
_diffrn_reflns_theta_full 25.00
_diffrn_reflns_theta_max 25.00
_diffrn_reflns_theta_min 1.72
_diffrn_standards_decay_% none
_diffrn_standards_interval_count none
_diffrn_standards_interval_time none
_diffrn_standards_number none
_exptl_absorpt_coefficient_mu 22.325
_exptl_absorpt_correction_T_max 0.1156
_exptl_absorpt_correction_T_min 0.0323
_exptl_absorpt_correction_type multi-scan
_exptl_absorpt_process_details SADABS
_exptl_crystal_colour 'Light yellow'
_exptl_crystal_density_diffrn 3.893
_exptl_crystal_density_method 'not measured'
_exptl_crystal_description flaky
_exptl_crystal_F_000 2722
_exptl_crystal_size_max 0.49
_exptl_crystal_size_mid 0.34
_exptl_crystal_size_min 0.17
_refine_diff_density_max 4.027
_refine_diff_density_min -4.951
_refine_diff_density_rms 0.545
_refine_ls_extinction_coef 0.00014(5)
_refine_ls_extinction_expression Fc^*^=kFc[1+0.001xFc^2^\l^3^/sin(2\q)]^-1/4^
_refine_ls_extinction_method SHELXL
_refine_ls_goodness_of_fit_ref 1.023
_refine_ls_hydrogen_treatment noref
_refine_ls_matrix_type full
_refine_ls_number_parameters 656
_refine_ls_number_reflns 8797
_refine_ls_number_restraints 120
_refine_ls_restrained_S_all 1.017
_refine_ls_R_factor_all 0.0718
_refine_ls_R_factor_gt 0.0602
_refine_ls_shift/su_max 0.001
_refine_ls_shift/su_mean 0.000
_refine_ls_structure_factor_coef Fsqd
_refine_ls_weighting_details 'calc w=1/[\s^2^(Fo^2^)+(0.1029P)^2^+26.2448P] where P=(Fo^2^+2Fc^2^)/3'
_refine_ls_weighting_scheme calc
_refine_ls_wR_factor_gt 0.1578
_refine_ls_wR_factor_ref 0.1656
_reflns_number_gt 7351
_reflns_number_total 8797
_reflns_threshold_expression >2sigma(I)
_cod_data_source_file c5dt00696a3.cif
_cod_data_source_block 8-Sm
_cod_depositor_comments
;
The following automatic conversions were performed:

'_symmetry_cell_setting' value 'Triclinic' changed to 'triclinic'
according to
/usr/data/users/saulius/crontab/automatic-downloads/rss-feeds/RSC/lib/dictionaries/cif_core.dic
dictionary named 'cif_core.dic' version 2.4.2 from 2011-04-26.

Automatic conversion script
Id: cif_fix_values 3271 2015-04-21 07:52:19Z andrius 

 Adding full bibliography for 1520091--1520099.cif.
;
_cod_original_sg_symbol_H-M P-1
_cod_database_code 1520094

loop_
_symmetry_equiv_pos_as_xyz
'x, y, z'
'-x, -y, -z'

loop_
_atom_site_label
_atom_site_type_symbol
_atom_site_fract_x
_atom_site_fract_y
_atom_site_fract_z
_atom_site_U_iso_or_equiv
_atom_site_adp_type
_atom_site_occupancy
_atom_site_symmetry_multiplicity
_atom_site_calc_flag
_atom_site_refinement_flags
_atom_site_disorder_assembly
_atom_site_disorder_group
W1 W 0.21283(6) 0.31260(6) 0.59461(5) 0.01469(19) Uani 1 1 d . . .
W2 W 0.46759(6) 0.44286(6) 0.68088(5) 0.01381(19) Uani 1 1 d . . .
W3 W 0.24631(6) 0.57531(5) 0.75518(5) 0.01363(19) Uani 1 1 d . . .
W4 W 0.35711(5) 0.61363(5) 0.97146(4) 0.01034(19) Uani 1 1 d . . .
W5 W 0.09502(5) 0.48709(5) 0.87851(5) 0.01285(19) Uani 1 1 d . . .
W6 W 0.15115(5) 0.25732(6) 0.94344(5) 0.01452(19) Uani 1 1 d . . .
W7 W 0.24745(6) 0.09065(5) 0.78965(5) 0.0153(2) Uani 1 1 d . . .
W8 W 0.41378(6) 0.18494(6) 0.65341(5) 0.0162(2) Uani 1 1 d . . .
W9 W 0.04371(5) 0.21454(5) 0.73066(5) 0.01357(19) Uani 1 1 d . . .
Sm1 Sm 0.11694(10) 0.23522(10) 0.32857(8) 0.0387(3) Uani 1 1 d . . .
As1 As 0.33960(13) 0.36010(13) 0.83527(11) 0.0085(3) Uani 1 1 d . . .
Fe1 Fe 0.38140(19) 0.42979(19) 1.09917(16) 0.0127(5) Uani 1 1 d . . .
O1W O 0.2424(10) 0.4524(11) 1.1547(9) 0.027(3) Uani 1 1 d . . .
O2W O 0.4091(13) 0.3160(10) 1.1624(9) 0.032(3) Uani 1 1 d . . .
O3W O 0.5521(13) 0.0484(12) 0.9287(11) 0.042(4) Uani 1 1 d . . .
O4W O 0.6881(12) 0.1211(13) 0.8242(12) 0.045(4) Uani 1 1 d . . .
O5W O 0.2541(18) 0.147(2) 0.3833(19) 0.093(8) Uani 1 1 d . . .
O6W O 0.272(2) 0.379(2) 0.4064(13) 0.089(8) Uani 1 1 d . . .
O7W O -0.054(3) 0.190(3) 0.217(2) 0.082(9) Uiso 0.70 1 d P . .
O7M O -0.059(5) 0.221(5) 0.333(4) 0.061(17) Uiso 0.30 1 d P . .
O8W O 0.082(3) 0.048(3) 0.216(2) 0.122(10) Uiso 1 1 d . . .
O9W O 0.247(2) 0.221(3) 0.2270(17) 0.107(9) Uani 1 1 d . . .
O10W O 0.087(4) 0.335(3) 0.234(3) 0.097(12) Uiso 0.70 1 d P . .
O10M O 0.021(8) 0.291(8) 0.199(6) 0.09(3) Uiso 0.30 1 d P . .
O11W O 0.031(6) 0.105(6) 0.386(5) 0.14(2) Uiso 0.60 1 d P . .
O11M O -0.010(3) 0.126(3) 0.371(3) 0.033(9) Uiso 0.40 1 d P . .
O12W O 0.054(3) 0.398(3) 0.375(2) 0.060(8) Uiso 0.60 1 d P . .
O12M O -0.013(3) 0.342(3) 0.385(3) 0.046(10) Uiso 0.40 1 d P . .
O13W O 0.117(2) -0.200(2) 0.9401(18) 0.097(8) Uiso 1 1 d . . .
O14W O 0.218(4) 0.020(4) 1.080(3) 0.071(12) Uiso 0.50 1 d P . .
O15W O 0.099(10) 0.537(9) 0.494(8) 0.22(4) Uiso 0.50 1 d P . .
O16W O 0.298(3) -0.056(3) 0.357(3) 0.079(12) Uiso 0.60 1 d P . .
O16M O 0.294(9) -0.064(9) 0.403(8) 0.16(4) Uiso 0.40 1 d P . .
O17W O 0.3781(19) 0.1331(14) 1.0417(11) 0.066(6) Uani 1 1 d . . .
O18W O 0.364(3) -0.121(2) 0.898(2) 0.057(8) Uiso 0.70 1 d P . .
O18M O 0.315(5) -0.129(4) 0.911(4) 0.036(13) Uiso 0.30 1 d P . .
O19W O -0.1664(12) 0.2879(14) 0.8702(11) 0.043(4) Uani 1 1 d . . .
O20W O 0.7385(19) 0.346(2) 0.7290(14) 0.087(8) Uani 1 1 d . . .
O21W O -0.095(2) 0.403(2) 0.6341(14) 0.088(8) Uani 1 1 d . . .
O22W O 0.117(2) 0.004(2) 0.5122(17) 0.086(7) Uiso 1 1 d . . .
O23W O 0.1309(19) -0.1986(19) 0.5136(13) 0.077(7) Uani 1 1 d . . .
O1 O 0.1341(10) 0.2935(10) 0.4903(8) 0.019(3) Uani 1 1 d . . .
O2 O 0.2860(10) 0.1966(10) 0.5678(8) 0.018(3) Uani 1 1 d U . .
O3 O 0.1856(10) 0.4424(10) 0.6676(8) 0.019(3) Uani 1 1 d . . .
O4 O 0.3412(9) 0.3347(9) 0.7212(8) 0.013(2) Uani 1 1 d . . .
O5 O 0.1136(9) 0.2364(9) 0.6388(8) 0.016(3) Uani 1 1 d U . .
O6 O 0.3397(10) 0.3961(10) 0.5831(8) 0.020(3) Uani 1 1 d . . .
O7 O 0.5555(11) 0.5150(11) 0.6397(10) 0.029(3) Uani 1 1 d . . .
O8 O 0.4971(9) 0.3022(10) 0.6348(8) 0.017(3) Uani 1 1 d . . .
O9 O 0.5443(9) 0.4614(9) 0.7899(8) 0.014(2) Uani 1 1 d . . .
O10 O 0.3830(10) 0.5496(10) 0.7305(9) 0.021(3) Uani 1 1 d . . .
O11 O 0.2218(9) 0.6642(11) 0.6988(8) 0.020(3) Uani 1 1 d . . .
O12 O 0.1108(10) 0.5594(9) 0.7925(8) 0.016(3) Uani 1 1 d U . .
O13 O 0.2731(9) 0.4731(9) 0.8507(8) 0.012(2) Uani 1 1 d U . .
O14 O 0.3151(9) 0.6698(9) 0.8692(8) 0.017(3) Uani 1 1 d U . .
O15 O 0.4820(9) 0.5908(9) 0.9385(8) 0.017(3) Uani 1 1 d . . .
O16 O 0.3550(11) 0.5296(10) 1.0377(8) 0.022(3) Uani 1 1 d . . .
O17 O 0.3951(9) 0.7413(9) 1.0525(7) 0.013(2) Uani 1 1 d U . .
O18 O 0.1921(9) 0.6004(9) 0.9644(8) 0.014(2) Uani 1 1 d U . .
O19 O -0.0272(10) 0.5186(11) 0.9000(9) 0.022(3) Uani 1 1 d . . .
O20 O 0.0473(9) 0.3606(10) 0.7748(9) 0.020(3) Uani 1 1 d . . .
O21 O 0.1218(9) 0.3936(9) 0.9433(8) 0.015(3) Uani 1 1 d U . .
O22 O 0.2224(9) 0.2609(9) 0.8195(7) 0.011(2) Uani 1 1 d U . .
O23 O 0.2881(9) 0.3139(9) 1.0036(8) 0.014(2) Uani 1 1 d U . .
O24 O 0.0870(11) 0.2388(12) 1.0255(10) 0.033(3) Uani 1 1 d U . .
O25 O 0.0239(9) 0.2128(10) 0.8442(8) 0.019(3) Uani 1 1 d U . .
O26 O 0.1831(10) 0.1219(9) 0.8938(8) 0.018(3) Uani 1 1 d U . .
O27 O 0.2355(12) -0.0421(11) 0.7670(9) 0.027(3) Uani 1 1 d . . .
O28 O 0.1003(9) 0.0871(9) 0.7175(8) 0.016(3) Uani 1 1 d U . .
O29 O 0.3849(9) 0.1411(10) 0.8607(8) 0.018(3) Uani 1 1 d U . .
O30 O 0.3025(10) 0.1051(10) 0.6905(9) 0.021(3) Uani 1 1 d U . .
O31 O 0.4537(12) 0.0802(11) 0.5807(9) 0.032(3) Uani 1 1 d . . .
O32 O 0.5056(10) 0.2071(11) 0.7590(8) 0.021(3) Uani 1 1 d . . .
O33 O -0.0876(9) 0.1676(10) 0.6706(9) 0.020(3) Uani 1 1 d U . .
O34 O 0.4816(11) -0.0063(10) 0.7470(9) 0.026(3) Uani 1 1 d DU . .
Fe2 Fe 0.5327(2) 0.13593(19) 0.84481(17) 0.0161(5) Uani 1 1 d . . .
O35 O 0.611(2) -0.038(3) 0.681(2) 0.041(8) Uiso 0.50 1 d PD A 1
O36 O 0.520(3) -0.271(4) 0.668(3) 0.073(8) Uiso 0.50 1 d PD B 1
H36 H 0.5426 -0.3259 0.6558 0.109 Uiso 0.50 1 d PR B 1
N1 N 0.328(3) -0.136(3) 0.625(3) 0.042(8) Uiso 0.50 1 d PD A 1
H1A H 0.2915 -0.1887 0.5776 0.051 Uiso 0.50 1 d PR A 1
H1B H 0.3198 -0.1522 0.6729 0.051 Uiso 0.50 1 d PR A 1
H1C H 0.3024 -0.0779 0.6259 0.051 Uiso 0.50 1 d PR A 1
C1 C 0.523(3) -0.056(3) 0.693(2) 0.021(8) Uiso 0.50 1 d PD A 1
C2 C 0.444(3) -0.143(2) 0.616(3) 0.032(7) Uiso 0.50 1 d PD A 1
H2 H 0.4520 -0.1272 0.5625 0.038 Uiso 0.50 1 calc PR A 1
C3 C 0.459(3) -0.255(2) 0.600(2) 0.067(9) Uani 1 1 d D . .
C4 C 0.386(3) -0.347(3) 0.532(2) 0.072(9) Uani 1 1 d U B .
H4A H 0.3578 -0.3307 0.4805 0.108 Uiso 1 1 d R . .
H4B H 0.4223 -0.4061 0.5167 0.108 Uiso 1 1 d R . .
H4C H 0.3281 -0.3630 0.5593 0.108 Uiso 1 1 d R . .
O35' O 0.557(5) -0.119(6) 0.776(4) 0.13(2) Uiso 0.50 1 d PD A 2
O36' O 0.519(3) -0.216(4) 0.553(3) 0.073(8) Uiso 0.50 1 d PD B 2
H36' H 0.5042 -0.1600 0.5482 0.109 Uiso 0.50 1 d PR B 2
N1' N 0.348(3) -0.111(3) 0.596(3) 0.042(8) Uiso 0.50 1 d PD A 2
H1'A H 0.2977 -0.1546 0.5506 0.063 Uiso 0.50 1 d PR A 2
H1'B H 0.3164 -0.0641 0.6294 0.063 Uiso 0.50 1 d PR A 2
H1'C H 0.3979 -0.0785 0.5761 0.063 Uiso 0.50 1 d PR A 2
C1' C 0.493(3) -0.094(2) 0.727(3) 0.028(9) Uiso 0.50 1 d PD A 2
C2' C 0.406(3) -0.171(3) 0.650(2) 0.032(7) Uiso 0.50 1 d PD A 2
H2' H 0.3515 -0.2037 0.6750 0.038 Uiso 0.50 1 calc PR A 2

loop_
_atom_site_aniso_label
_atom_site_aniso_U_11
_atom_site_aniso_U_22
_atom_site_aniso_U_33
_atom_site_aniso_U_23
_atom_site_aniso_U_13
_atom_site_aniso_U_12
W1 0.0160(4) 0.0149(4) 0.0084(4) -0.0012(3) -0.0002(3) 0.0015(3)
W2 0.0143(4) 0.0157(4) 0.0089(4) 0.0009(3) 0.0029(3) 0.0006(3)
W3 0.0168(4) 0.0125(4) 0.0107(4) 0.0027(3) 0.0009(3) 0.0048(3)
W4 0.0103(3) 0.0089(3) 0.0082(4) -0.0016(3) -0.0001(3) 0.0021(3)
W5 0.0103(3) 0.0124(4) 0.0123(4) -0.0014(3) 0.0017(3) 0.0028(3)
W6 0.0134(4) 0.0154(4) 0.0115(4) 0.0018(3) 0.0014(3) -0.0014(3)
W7 0.0149(4) 0.0093(4) 0.0178(4) 0.0013(3) 0.0005(3) -0.0002(3)
W8 0.0190(4) 0.0146(4) 0.0122(4) -0.0012(3) 0.0038(3) 0.0059(3)
W9 0.0114(4) 0.0115(4) 0.0111(4) -0.0025(3) -0.0018(3) -0.0013(3)
Sm1 0.0414(7) 0.0441(7) 0.0303(7) 0.0113(6) 0.0064(6) 0.0096(6)
As1 0.0101(8) 0.0074(8) 0.0069(8) -0.0001(7) 0.0034(7) 0.0020(6)
Fe1 0.0113(12) 0.0136(12) 0.0103(12) 0.0011(11) 0.0006(10) 0.0013(10)
O1W 0.016(7) 0.039(8) 0.022(7) 0.000(7) 0.007(6) 0.010(6)
O2W 0.053(9) 0.017(7) 0.021(8) 0.002(6) 0.001(7) 0.012(7)
O3W 0.043(9) 0.029(9) 0.056(11) 0.028(9) -0.013(8) 0.003(7)
O4W 0.022(8) 0.040(9) 0.064(12) 0.003(9) 0.004(8) 0.011(7)
O5W 0.059(14) 0.078(16) 0.12(2) 0.027(16) -0.024(14) 0.001(12)
O6W 0.097(18) 0.11(2) 0.038(12) 0.025(13) -0.001(12) -0.033(16)
O9W 0.11(2) 0.13(2) 0.064(16) 0.007(17) 0.017(15) -0.008(18)
O17W 0.123(18) 0.043(10) 0.029(10) 0.007(9) -0.007(11) 0.048(12)
O19W 0.029(8) 0.055(11) 0.034(9) 0.003(8) 0.002(7) 0.000(8)
O20W 0.081(15) 0.097(17) 0.053(13) -0.011(13) -0.025(12) 0.052(14)
O21W 0.12(2) 0.089(17) 0.050(13) 0.015(13) -0.005(14) 0.045(16)
O23W 0.093(16) 0.091(17) 0.042(12) 0.036(12) -0.014(11) 0.007(14)
O1 0.022(7) 0.017(6) 0.013(6) -0.002(6) 0.001(5) 0.006(5)
O2 0.028(6) 0.018(6) 0.004(5) -0.001(5) -0.002(5) 0.004(5)
O3 0.019(6) 0.019(7) 0.016(7) 0.005(6) 0.001(5) 0.002(5)
O4 0.015(6) 0.013(6) 0.013(6) 0.006(5) 0.005(5) 0.004(5)
O5 0.013(5) 0.014(5) 0.012(5) -0.006(5) 0.000(4) -0.001(4)
O6 0.030(7) 0.022(7) 0.008(6) 0.002(6) 0.007(6) 0.011(6)
O7 0.022(7) 0.022(7) 0.035(9) -0.002(7) 0.010(6) 0.000(6)
O8 0.018(6) 0.019(6) 0.017(7) 0.014(6) 0.005(5) 0.001(5)
O9 0.014(6) 0.009(6) 0.012(6) -0.002(5) -0.003(5) -0.001(5)
O10 0.015(6) 0.022(7) 0.028(8) 0.004(6) 0.015(6) 0.006(5)
O11 0.012(6) 0.038(8) 0.016(7) 0.018(6) -0.001(5) 0.005(6)
O12 0.020(5) 0.009(5) 0.020(6) 0.002(5) 0.005(5) 0.007(4)
O13 0.013(3) 0.012(3) 0.012(3) 0.0038(12) 0.0029(11) 0.0023(11)
O14 0.014(5) 0.012(5) 0.018(6) 0.003(5) -0.005(5) -0.004(4)
O15 0.013(6) 0.011(6) 0.023(7) -0.001(6) 0.004(5) 0.003(5)
O16 0.030(7) 0.022(7) 0.019(7) 0.016(6) 0.000(6) 0.001(6)
O17 0.014(5) 0.009(5) 0.009(5) -0.001(4) -0.003(4) 0.001(4)
O18 0.018(5) 0.010(5) 0.011(5) -0.002(4) 0.011(4) -0.001(4)
O19 0.012(6) 0.030(8) 0.026(8) 0.008(7) 0.008(6) 0.004(6)
O20 0.012(6) 0.022(7) 0.031(8) 0.014(6) 0.008(6) 0.001(5)
O21 0.015(3) 0.016(3) 0.015(3) 0.0046(13) 0.0037(11) 0.0023(11)
O22 0.011(2) 0.011(2) 0.011(2) 0.0028(12) 0.0025(11) 0.0020(11)
O23 0.014(3) 0.014(3) 0.014(3) 0.0041(13) 0.0028(11) 0.0027(11)
O24 0.031(6) 0.041(7) 0.033(7) 0.024(6) 0.011(5) -0.004(5)
O25 0.013(5) 0.019(6) 0.019(6) 0.002(5) 0.002(5) -0.003(5)
O26 0.022(6) 0.014(5) 0.017(6) 0.006(5) 0.000(5) 0.000(5)
O27 0.040(8) 0.026(7) 0.018(7) 0.004(6) 0.006(6) 0.016(7)
O28 0.011(5) 0.014(5) 0.015(6) -0.004(5) 0.003(4) -0.006(4)
O29 0.012(5) 0.026(6) 0.011(5) 0.005(5) -0.002(4) 0.001(5)
O30 0.021(3) 0.021(3) 0.021(3) 0.0062(13) 0.0047(12) 0.0040(11)
O31 0.037(8) 0.034(8) 0.021(8) -0.002(7) 0.007(7) 0.013(7)
O32 0.017(6) 0.033(8) 0.011(6) 0.004(6) 0.000(5) 0.007(6)
O33 0.012(5) 0.019(6) 0.027(6) 0.008(5) 0.001(5) -0.001(4)
O34 0.022(6) 0.022(6) 0.025(6) -0.003(5) -0.002(5) 0.006(5)
Fe2 0.0169(13) 0.0094(12) 0.0172(14) -0.0013(11) 0.0007(11) 0.0031(10)
C3 0.11(3) 0.027(14) 0.08(2) 0.030(16) 0.04(2) 0.033(16)
C4 0.074(12) 0.069(12) 0.073(12) 0.025(9) 0.013(9) 0.013(9)

loop_
_atom_type_symbol
_atom_type_description
_atom_type_scat_dispersion_real
_atom_type_scat_dispersion_imag
_atom_type_scat_source
C C 0.0033 0.0016 'International Tables Vol C Tables 4.2.6.8 and 6.1.1.4'
H H 0.0000 0.0000 'International Tables Vol C Tables 4.2.6.8 and 6.1.1.4'
As As 0.0499 2.0058 'International Tables Vol C Tables 4.2.6.8 and 6.1.1.4'
Fe Fe 0.3463 0.8444 'International Tables Vol C Tables 4.2.6.8 and 6.1.1.4'
N N 0.0061 0.0033 'International Tables Vol C Tables 4.2.6.8 and 6.1.1.4'
Sm Sm -0.1638 3.4418 'International Tables Vol C Tables 4.2.6.8 and 6.1.1.4'
O O 0.0106 0.0060 'International Tables Vol C Tables 4.2.6.8 and 6.1.1.4'
W W -0.8490 6.8722 'International Tables Vol C Tables 4.2.6.8 and 6.1.1.4'

loop_
_geom_angle_atom_site_label_1
_geom_angle_atom_site_label_2
_geom_angle_atom_site_label_3
_geom_angle
_geom_angle_site_symmetry_1
_geom_angle_site_symmetry_3
O1 W1 O5 99.9(5) . .
O1 W1 O2 99.8(5) . .
O5 W1 O2 89.6(5) . .
O1 W1 O3 104.7(5) . .
O5 W1 O3 90.4(5) . .
O2 W1 O3 155.1(5) . .
O1 W1 O6 96.9(6) . .
O5 W1 O6 163.2(5) . .
O2 W1 O6 87.3(5) . .
O3 W1 O6 85.5(5) . .
O1 W1 O4 170.5(5) . .
O5 W1 O4 87.6(4) . .
O2 W1 O4 74.2(4) . .
O3 W1 O4 80.9(5) . .
O6 W1 O4 75.7(4) . .
O7 W2 O9 102.9(6) . .
O7 W2 O8 102.2(6) . .
O9 W2 O8 92.8(5) . .
O7 W2 O6 100.6(6) . .
O9 W2 O6 156.3(5) . .
O8 W2 O6 85.3(5) . .
O7 W2 O10 100.2(6) . .
O9 W2 O10 90.1(5) . .
O8 W2 O10 156.1(5) . .
O6 W2 O10 82.6(5) . .
O7 W2 O4 174.0(6) . .
O9 W2 O4 82.4(5) . .
O8 W2 O4 74.6(4) . .
O6 W2 O4 74.2(5) . .
O10 W2 O4 82.3(5) . .
O11 W3 O10 99.7(6) . .
O11 W3 O14 100.2(6) . .
O10 W3 O14 91.0(6) . .
O11 W3 O3 103.2(6) . .
O10 W3 O3 86.5(5) . .
O14 W3 O3 156.6(5) . .
O11 W3 O12 99.6(5) . .
O10 W3 O12 160.2(5) . .
O14 W3 O12 90.2(5) . .
O3 W3 O12 84.6(5) . .
O11 W3 O13 171.2(5) . .
O10 W3 O13 86.1(5) . .
O14 W3 O13 72.9(4) . .
O3 W3 O13 83.7(5) . .
O12 W3 O13 75.4(4) . .
O16 W4 O15 97.7(6) . .
O16 W4 O17 102.3(6) . .
O15 W4 O17 102.8(5) . .
O16 W4 O14 160.0(5) . .
O15 W4 O14 89.7(5) . .
O17 W4 O14 94.0(5) . .
O16 W4 O18 86.1(5) . .
O15 W4 O18 159.0(5) . .
O17 W4 O18 96.5(5) . .
O14 W4 O18 80.7(5) . .
O16 W4 O13 89.1(5) . .
O15 W4 O13 86.7(5) . .
O17 W4 O13 163.8(4) . .
O14 W4 O13 72.7(4) . .
O18 W4 O13 72.7(4) . .
O19 W5 O18 100.2(6) . .
O19 W5 O21 102.3(6) . .
O18 W5 O21 93.1(5) . .
O19 W5 O12 98.8(5) . .
O18 W5 O12 88.6(5) . .
O21 W5 O12 158.2(5) . .
O19 W5 O20 101.9(6) . .
O18 W5 O20 157.6(5) . .
O21 W5 O20 85.7(5) . .
O12 W5 O20 84.6(5) . .
O19 W5 O13 170.5(5) . .
O18 W5 O13 73.2(4) . .
O21 W5 O13 85.1(4) . .
O12 W5 O13 74.6(4) . .
O20 W5 O13 84.4(4) . .
O24 W6 O23 102.1(6) . .
O24 W6 O26 101.4(6) . .
O23 W6 O26 94.6(5) . .
O24 W6 O21 101.0(6) . .
O23 W6 O21 90.8(5) . .
O26 W6 O21 155.3(5) . .
O24 W6 O25 99.1(6) . .
O23 W6 O25 158.3(5) . .
O26 W6 O25 85.3(5) . .
O21 W6 O25 81.0(5) . .
O24 W6 O22 172.2(6) . .
O23 W6 O22 84.3(5) . .
O26 W6 O22 73.3(4) . .
O21 W6 O22 83.3(4) . .
O25 W6 O22 74.9(4) . .
O27 W7 O29 102.9(6) . .
O27 W7 O30 99.6(6) . .
O29 W7 O30 90.3(5) . .
O27 W7 O26 98.5(6) . .
O29 W7 O26 90.3(5) . .
O30 W7 O26 161.3(5) . .
O27 W7 O28 96.3(6) . .
O29 W7 O28 160.7(5) . .
O30 W7 O28 85.4(5) . .
O26 W7 O28 88.0(5) . .
O27 W7 O22 167.0(6) . .
O29 W7 O22 87.8(5) . .
O30 W7 O22 87.5(5) . .
O26 W7 O22 73.9(4) . .
O28 W7 O22 73.3(4) . .
O31 W8 O32 104.2(6) . .
O31 W8 O8 100.6(6) . .
O32 W8 O8 91.7(6) . .
O31 W8 O30 98.8(6) . .
O32 W8 O30 89.0(6) . .
O8 W8 O30 159.8(5) . .
O31 W8 O2 96.8(6) . .
O32 W8 O2 158.6(5) . .
O8 W8 O2 88.6(5) . .
O30 W8 O2 83.6(5) . .
O31 W8 O4 166.4(5) . .
O32 W8 O4 88.6(5) . .
O8 W8 O4 74.0(4) . .
O30 W8 O4 85.9(5) . .
O2 W8 O4 71.0(4) . .
O33 W9 O20 102.9(6) . .
O33 W9 O25 100.1(6) . .
O20 W9 O25 85.7(5) . .
O33 W9 O28 101.4(5) . .
O20 W9 O28 155.7(5) . .
O25 W9 O28 88.1(5) . .
O33 W9 O5 99.4(5) . .
O20 W9 O5 89.1(5) . .
O25 W9 O5 160.5(5) . .
O28 W9 O5 88.9(5) . .
O33 W9 O22 172.9(5) . .
O20 W9 O22 82.6(5) . .
O25 W9 O22 75.5(4) . .
O28 W9 O22 73.1(4) . .
O5 W9 O22 85.2(4) . .
O7M Sm1 O10W 88(2) . .
O7M Sm1 O11M 44(2) . .
O10W Sm1 O11M 130.0(15) . .
O7M Sm1 O12W 64.9(19) . .
O10W Sm1 O12W 58.8(13) . .
O11M Sm1 O12W 100.4(13) . .
O7M Sm1 O5W 130.0(18) . .
O10W Sm1 O5W 140.6(12) . .
O11M Sm1 O5W 86.4(12) . .
O12W Sm1 O5W 138.8(10) . .
O7M Sm1 O12M 40(2) . .
O10W Sm1 O12M 75.5(14) . .
O11M Sm1 O12M 73.6(14) . .
O12W Sm1 O12M 27.1(11) . .
O5W Sm1 O12M 138.1(13) . .
O7M Sm1 O6W 131(2) . .
O10W Sm1 O6W 83.3(13) . .
O11M Sm1 O6W 135.6(11) . .
O12W Sm1 O6W 69.9(11) . .
O5W Sm1 O6W 77.0(9) . .
O12M Sm1 O6W 92.0(13) . .
O7M Sm1 O11W 59(2) . .
O10W Sm1 O11W 145(2) . .
O11M Sm1 O11W 15.5(16) . .
O12W Sm1 O11W 111.6(18) . .
O5W Sm1 O11W 70.9(18) . .
O12M Sm1 O11W 85.8(19) . .
O6W Sm1 O11W 127.7(17) . .
O7M Sm1 O7W 45.3(19) . .
O10W Sm1 O7W 60.0(14) . .
O11M Sm1 O7W 72.9(13) . .
O12W Sm1 O7W 81.5(11) . .
O5W Sm1 O7W 138.2(10) . .
O12M Sm1 O7W 70.3(13) . .
O6W Sm1 O7W 141.9(10) . .
O11W Sm1 O7W 85.7(18) . .
O7M Sm1 O1 80.8(18) . .
O10W Sm1 O1 127.4(11) . .
O11M Sm1 O1 68.5(11) . .
O12W Sm1 O1 70.2(8) . .
O5W Sm1 O1 75.0(8) . .
O12M Sm1 O1 63.6(10) . .
O6W Sm1 O1 67.5(6) . .
O11W Sm1 O1 65.0(17) . .
O7W Sm1 O1 126.0(9) . .
O7M Sm1 O9W 143.5(19) . .
O10W Sm1 O9W 67.4(13) . .
O11M Sm1 O9W 139.7(12) . .
O12W Sm1 O9W 117.4(11) . .
O5W Sm1 O9W 74.6(10) . .
O12M Sm1 O9W 141.6(13) . .
O6W Sm1 O9W 74.6(9) . .
O11W Sm1 O9W 131.0(18) . .
O7W Sm1 O9W 98.2(10) . .
O1 Sm1 O9W 135.5(7) . .
O7M Sm1 O8W 91(2) . .
O10W Sm1 O8W 100.9(13) . .
O11M Sm1 O8W 71.8(13) . .
O12W Sm1 O8W 146.9(11) . .
O5W Sm1 O8W 73.8(10) . .
O12M Sm1 O8W 129.8(13) . .
O6W Sm1 O8W 137.9(10) . .
O11W Sm1 O8W 68.7(18) . .
O7W Sm1 O8W 65.4(11) . .
O1 Sm1 O8W 130.3(8) . .
O9W Sm1 O8W 69.0(10) . .
O4 As1 O22 96.7(5) . .
O4 As1 O13 98.0(5) . .
O22 As1 O13 98.8(5) . .
O16 Fe1 O23 92.8(5) . .
O16 Fe1 O15 93.2(5) . 2_667
O23 Fe1 O15 96.6(5) . 2_667
O16 Fe1 O9 93.6(5) . 2_667
O23 Fe1 O9 168.3(5) . 2_667
O15 Fe1 O9 92.8(5) 2_667 2_667
O16 Fe1 O2W 178.0(6) . .
O23 Fe1 O2W 85.4(5) . .
O15 Fe1 O2W 86.2(6) 2_667 .
O9 Fe1 O2W 88.3(5) 2_667 .
O16 Fe1 O1W 91.7(6) . .
O23 Fe1 O1W 87.5(5) . .
O15 Fe1 O1W 173.4(5) 2_667 .
O9 Fe1 O1W 82.5(5) 2_667 .
O2W Fe1 O1W 89.1(6) . .
O10M O7W Sm1 75(4) . .
O12M O7M O11M 120(5) . .
O12M O7M Sm1 77(3) . .
O11M O7M Sm1 73(3) . .
O10M O10W Sm1 95(6) . .
O10W O10M O7W 129(9) . .
O10W O10M Sm1 64(6) . .
O7W O10M Sm1 66(3) . .
O11M O11W Sm1 75(8) . .
O11W O11M O7M 152(9) . .
O11W O11M Sm1 89(8) . .
O7M O11M Sm1 63(3) . .
O12M O12W Sm1 79(3) . .
O12W O12M O7M 130(4) . .
O12W O12M Sm1 74(3) . .
O7M O12M Sm1 63(3) . .
W1 O1 Sm1 148.4(6) . .
W1 O2 W8 121.5(6) . .
W3 O3 W1 146.9(7) . .
As1 O4 W1 135.4(6) . .
As1 O4 W2 119.3(6) . .
W1 O4 W2 91.4(4) . .
As1 O4 W8 116.2(5) . .
W1 O4 W8 93.0(4) . .
W2 O4 W8 90.7(4) . .
W1 O5 W9 153.3(7) . .
W1 O6 W2 118.5(6) . .
W8 O8 W2 120.7(6) . .
W2 O9 Fe1 142.4(6) . 2_667
W3 O10 W2 146.0(7) . .
W3 O12 W5 120.2(6) . .
As1 O13 W4 114.7(5) . .
As1 O13 W3 127.4(6) . .
W4 O13 W3 94.3(4) . .
As1 O13 W5 128.2(6) . .
W4 O13 W5 93.6(4) . .
W3 O13 W5 89.6(4) . .
W3 O14 W4 120.0(6) . .
W4 O15 Fe1 177.9(7) . 2_667
W4 O16 Fe1 167.0(8) . .
W4 O17 Fe2 164.6(7) . 2_667
W5 O18 W4 120.3(6) . .
W9 O20 W5 145.3(7) . .
W5 O21 W6 148.2(7) . .
As1 O22 W7 117.7(5) . .
As1 O22 W6 118.0(6) . .
W7 O22 W6 92.3(4) . .
As1 O22 W9 134.7(5) . .
W7 O22 W9 93.7(4) . .
W6 O22 W9 90.2(4) . .
W6 O23 Fe1 145.8(7) . .
W9 O25 W6 119.1(6) . .
W6 O26 W7 120.5(6) . .
W9 O28 W7 119.6(6) . .
W7 O29 Fe2 135.7(7) . .
W7 O30 W8 144.6(8) . .
W8 O32 Fe2 138.2(8) . .
C1' O34 C1 48(2) . .
C1' O34 Fe2 143(2) . .
C1 O34 Fe2 133.4(19) . .
O32 Fe2 O29 88.6(5) . .
O32 Fe2 O17 98.4(5) . 2_667
O29 Fe2 O17 97.0(5) . 2_667
O32 Fe2 O34 90.1(6) . .
O29 Fe2 O34 90.9(5) . .
O17 Fe2 O34 168.5(5) 2_667 .
O32 Fe2 O3W 174.9(6) . .
O29 Fe2 O3W 89.6(6) . .
O17 Fe2 O3W 86.6(6) 2_667 .
O34 Fe2 O3W 85.1(6) . .
O32 Fe2 O4W 92.5(6) . .
O29 Fe2 O4W 176.7(6) . .
O17 Fe2 O4W 85.9(6) 2_667 .
O34 Fe2 O4W 86.0(6) . .
O3W Fe2 O4W 89.0(7) . .
O35 C1 O34 129(4) . .
O35 C1 C2 115(3) . .
O34 C1 C2 115(3) . .
C3 C2 N1 108(3) . .
C3 C2 C1 120(3) . .
N1 C2 C1 109(3) . .
O36 C3 O36' 112(4) . .
O36 C3 C4 118(3) . .
O36' C3 C4 103(3) . .
O36 C3 C2 113(3) . .
O36' C3 C2 73(3) . .
C4 C3 C2 125(3) . .
O36 C3 C2' 98(3) . .
O36' C3 C2' 109(3) . .
C4 C3 C2' 117(3) . .
C2 C3 C2' 36(2) . .
O35' C1' O34 118(5) . .
O35' C1' C2' 125(4) . .
O34 C1' C2' 115(3) . .
C3 C2' N1' 115(3) . .
C3 C2' C1' 108(3) . .
N1' C2' C1' 110(3) . .

loop_
_geom_bond_atom_site_label_1
_geom_bond_atom_site_label_2
_geom_bond_distance
_geom_bond_site_symmetry_2
W1 O1 1.745(12) .
W1 O5 1.897(12) .
W1 O2 1.899(12) .
W1 O3 1.919(13) .
W1 O6 1.921(13) .
W1 O4 2.314(11) .
W2 O7 1.739(14) .
W2 O9 1.802(11) .
W2 O8 1.941(12) .
W2 O6 1.959(13) .
W2 O10 1.968(12) .
W2 O4 2.347(11) .
W3 O11 1.743(12) .
W3 O10 1.891(11) .
W3 O14 1.904(12) .
W3 O3 1.911(13) .
W3 O12 1.925(12) .
W3 O13 2.380(11) .
W4 O16 1.786(11) .
W4 O15 1.787(12) .
W4 O17 1.791(11) .
W4 O14 2.044(12) .
W4 O18 2.055(11) .
W4 O13 2.285(12) .
W5 O19 1.719(12) .
W5 O18 1.877(12) .
W5 O21 1.900(11) .
W5 O12 1.954(12) .
W5 O20 1.964(14) .
W5 O13 2.392(11) .
W6 O24 1.740(13) .
W6 O23 1.792(12) .
W6 O26 1.899(12) .
W6 O21 1.929(12) .
W6 O25 1.967(12) .
W6 O22 2.356(11) .
W7 O27 1.711(13) .
W7 O29 1.842(12) .
W7 O30 1.914(13) .
W7 O26 1.961(13) .
W7 O28 2.013(12) .
W7 O22 2.289(11) .
W8 O31 1.749(14) .
W8 O32 1.824(12) .
W8 O8 1.930(11) .
W8 O30 1.957(12) .
W8 O2 2.003(12) .
W8 O4 2.380(11) .
W9 O33 1.717(12) .
W9 O20 1.890(13) .
W9 O25 1.914(12) .
W9 O28 1.918(12) .
W9 O5 1.938(12) .
W9 O22 2.368(11) .
Sm1 O7M 2.23(6) .
Sm1 O10W 2.35(4) .
Sm1 O11M 2.38(4) .
Sm1 O12W 2.39(3) .
Sm1 O5W 2.42(2) .
Sm1 O12M 2.44(4) .
Sm1 O6W 2.45(2) .
Sm1 O11W 2.46(7) .
Sm1 O7W 2.46(3) .
Sm1 O1 2.478(12) .
Sm1 O9W 2.51(3) .
Sm1 O8W 2.59(3) .
As1 O4 1.790(11) .
As1 O22 1.808(11) .
As1 O13 1.810(11) .
Fe1 O16 1.935(12) .
Fe1 O23 1.942(12) .
Fe1 O15 1.954(12) 2_667
Fe1 O9 1.959(12) 2_667
Fe1 O2W 2.124(13) .
Fe1 O1W 2.125(13) .
O3W Fe2 2.061(14) .
O4W Fe2 2.074(15) .
O7W O10M 1.70(10) .
O7M O12M 1.60(8) .
O7M O11M 1.73(8) .
O10W O10M 0.94(9) .
O11W O11M 0.66(7) .
O12W O12M 1.13(5) .
O16W O16M 0.81(11) .
O18W O18M 0.69(5) .
O9 Fe1 1.959(12) 2_667
O15 Fe1 1.954(12) 2_667
O17 Fe2 1.969(12) 2_667
O29 Fe2 1.938(12) .
O32 Fe2 1.927(12) .
O34 C1' 1.18(3) .
O34 C1 1.18(3) .
O34 Fe2 2.053(14) .
Fe2 O17 1.969(12) 2_667
O35 C1 1.17(4) .
O36 C3 1.33(4) .
N1 C2 1.51(4) .
C1 C2 1.54(4) .
C2 C3 1.50(4) .
C3 O36' 1.34(4) .
C3 C4 1.47(5) .
C3 C2' 1.50(4) .
O35' C1' 1.17(4) .
N1' C2' 1.52(4) .
C1' C2' 1.54(4) .
